data_7053012
loop_
_publ_author_name
'Stilinovi\'c, Vladimir'
'Bu\<car, Dejan-Kre\<simir'
'Halasz, Ivan'
'Me\<strovi\'c, Ernest'

_publ_section_title
;
 V&#xE001;O&#x22EF;C interactions in crystal structures of
 oxovanadium-coordination compounds
;
_journal_issue 3
_journal_name_full 'New Journal of Chemistry'
_journal_page_first 619
_journal_paper_doi 10.1039/c2nj40780a
_journal_volume 37
_journal_year 2013
_chemical_formula_moiety 'C40 H30 N2 O5 V, C2 H6 O S'
_chemical_formula_sum 'C42 H36 N2 O6 S V'
_chemical_formula_weight 747.74
_chemical_name_common
;
bis(1,3-diphenylpropane-1,3-dionato)(4,4'-
bipyridine)oxovanadium(IV) dimethylsulphoxyde solvate
;
_chemical_name_systematic
;
bis(1,3-diphenylpropane-1,3-dionato)(4,4'-bipyridine)oxovanadium(IV)
dimethylsulphoxyde solvate
;
_space_group_IT_number 2
_symmetry_cell_setting triclinic
_symmetry_space_group_name_Hall '-P 1'
_symmetry_space_group_name_H-M 'P -1'
_atom_sites_solution_hydrogens geom
_atom_sites_solution_primary direct
_atom_sites_solution_secondary difmap
_audit_creation_method SHELXL-97
_cell_angle_alpha 77.356(15)
_cell_angle_beta 70.407(18)
_cell_angle_gamma 77.535(16)
_cell_formula_units_Z 2
_cell_length_a 10.333(2)
_cell_length_b 14.007(2)
_cell_length_c 14.251(3)
_cell_measurement_temperature 295(2)
_cell_volume 1873.2(6)
_computing_cell_refinement
;
Oxford Diffraction (2003). CrysAlis RED. Version
1.171.26 beta. Oxford Diffraction Ltd, Abingdon, Oxfordshire, England.
;
_computing_data_collection
;
Oxford Diffraction (2003). CrysAlis CCD. Version
1.171.26 beta. Oxford Diffraction Ltd, Abingdon, Oxfordshire, England.
;
_computing_data_reduction
;
Oxford Diffraction (2003). CrysAlis RED. Version
1.171.26 beta. Oxford Diffraction Ltd, Abingdon, Oxfordshire, England.
;
_computing_publication_material 'SHELXL-97 (Sheldrick, 1997)'
_computing_structure_refinement 'SHELXL-97 (Sheldrick, 1997)'
_computing_structure_solution 'SHELXS-97 (Sheldrick, 1997)'
_diffrn_ambient_temperature 295(2)
_diffrn_measured_fraction_theta_full 0.980
_diffrn_measured_fraction_theta_max 0.980
_diffrn_measurement_device_type 'Xcalibur3 CCD'
_diffrn_measurement_method 'omega scans'
_diffrn_radiation_monochromator graphite
_diffrn_radiation_source 'fine-focus sealed tube'
_diffrn_radiation_type MoK\a
_diffrn_radiation_wavelength 0.71073
_diffrn_reflns_av_R_equivalents 0.0635
_diffrn_reflns_av_sigmaI/netI 0.0488
_diffrn_reflns_limit_h_max 12
_diffrn_reflns_limit_h_min -11
_diffrn_reflns_limit_k_max 16
_diffrn_reflns_limit_k_min -16
_diffrn_reflns_limit_l_max 16
_diffrn_reflns_limit_l_min -16
_diffrn_reflns_number 20063
_diffrn_reflns_theta_full 25.07
_diffrn_reflns_theta_max 25.07
_diffrn_reflns_theta_min 3.95
_exptl_absorpt_coefficient_mu 0.370
_exptl_absorpt_correction_T_max 0.96
_exptl_absorpt_correction_T_min 0.89
_exptl_absorpt_correction_type analytical
_exptl_absorpt_process_details
;
Alcock, N. W. (1970). Crystallographic Computing, edited by F. R. Ahmed,
S. R. Hall & C. P. Huber, pp. 271-276. Copenhagen: Munksgaard.
;
_exptl_crystal_colour 'dark red'
_exptl_crystal_density_diffrn 1.319
_exptl_crystal_density_method 'not measured'
_exptl_crystal_description prismatic
_exptl_crystal_F_000 778
_exptl_crystal_size_max 0.30
_exptl_crystal_size_mid 0.23
_exptl_crystal_size_min 0.10
_refine_diff_density_max 0.964
_refine_diff_density_min -0.495
_refine_diff_density_rms 0.072
_refine_ls_extinction_method none
_refine_ls_goodness_of_fit_ref 1.122
_refine_ls_hydrogen_treatment constr
_refine_ls_matrix_type full
_refine_ls_number_parameters 501
_refine_ls_number_reflns 6513
_refine_ls_number_restraints 30
_refine_ls_restrained_S_all 1.123
_refine_ls_R_factor_all 0.1268
_refine_ls_R_factor_gt 0.0973
_refine_ls_shift/su_max 0.001
_refine_ls_shift/su_mean 0.000
_refine_ls_structure_factor_coef Fsqd
_refine_ls_weighting_details 'calc w=1/[\s^2^(Fo^2^)+(0.1994P)^2^+0.0000P] where P=(Fo^2^+2Fc^2^)/3'
_refine_ls_weighting_scheme calc
_refine_ls_wR_factor_gt 0.2747
_refine_ls_wR_factor_ref 0.3113
_reflns_number_gt 4572
_reflns_number_total 6513
_reflns_threshold_expression >2sigma(I)
_cod_data_source_file c2nj40780a.txt
_cod_data_source_block 44-bipy
_cod_original_cell_volume 1873.1(6)
_cod_database_code 7053012

loop_
_symmetry_equiv_pos_as_xyz
'x, y, z'
'-x, -y, -z'

loop_
_atom_site_label
_atom_site_type_symbol
_atom_site_fract_x
_atom_site_fract_y
_atom_site_fract_z
_atom_site_U_iso_or_equiv
_atom_site_adp_type
_atom_site_occupancy
_atom_site_symmetry_multiplicity
_atom_site_calc_flag
_atom_site_refinement_flags
_atom_site_disorder_assembly
_atom_site_disorder_group
V V 0.56539(7) 0.46641(5) 0.18307(5) 0.0694(4) Uani 1 1 d . . .
O1 O 0.4460(3) 0.4818(2) 0.1316(2) 0.0789(9) Uani 1 1 d . . .
O3 O 0.7022(3) 0.3684(2) 0.1033(2) 0.0722(8) Uani 1 1 d . . .
O2 O 0.5044(3) 0.3533(2) 0.2903(2) 0.0741(8) Uani 1 1 d . . .
O4 O 0.4615(3) 0.5615(2) 0.2797(2) 0.0739(8) Uani 1 1 d . . .
O5 O 0.7247(3) 0.4613(2) 0.2471(2) 0.0714(8) Uani 1 1 d . . .
N1 N 0.6688(4) 0.5796(3) 0.0703(3) 0.0685(9) Uani 1 1 d . . .
N2 N 0.9893(5) 0.9593(3) -0.2979(3) 0.0918(12) Uani 1 1 d . . .
C1 C 0.6885(4) 0.2792(3) 0.1078(3) 0.0651(10) Uani 1 1 d . . .
C2 C 0.5981(4) 0.2283(3) 0.1883(3) 0.0696(11) Uani 1 1 d . . .
H2 H 0.5921 0.1644 0.1831 0.083 Uiso 1 1 calc R . .
C3 C 0.5150(4) 0.2645(3) 0.2769(3) 0.0672(10) Uani 1 1 d . . .
C4 C 0.4275(5) 0.2008(4) 0.3627(3) 0.0739(12) Uani 1 1 d . . .
C5 C 0.4474(6) 0.1004(4) 0.3705(4) 0.1053(18) Uani 1 1 d . . .
H5 H 0.5184 0.0690 0.3219 0.126 Uiso 1 1 calc R . .
C6 C 0.3607(8) 0.0442(5) 0.4518(5) 0.124(2) Uani 1 1 d . . .
H6 H 0.3793 -0.0245 0.4587 0.149 Uiso 1 1 calc R . .
C7 C 0.2518(8) 0.0873(6) 0.5197(5) 0.123(2) Uani 1 1 d . . .
H7 H 0.1906 0.0501 0.5704 0.148 Uiso 1 1 calc R . .
C8 C 0.2349(8) 0.1862(6) 0.5113(5) 0.132(2) Uani 1 1 d . . .
H8 H 0.1617 0.2174 0.5588 0.158 Uiso 1 1 calc R . .
C9 C 0.3213(6) 0.2431(5) 0.4357(4) 0.1054(18) Uani 1 1 d . . .
H9 H 0.3073 0.3112 0.4341 0.126 Uiso 1 1 calc R . .
C10 C 0.7759(4) 0.2335(3) 0.0174(3) 0.0688(11) Uani 1 1 d . . .
C11 C 0.8042(6) 0.1315(4) 0.0186(4) 0.0923(15) Uani 1 1 d . . .
H11 H 0.7664 0.0891 0.0771 0.111 Uiso 1 1 calc R . .
C12 C 0.8884(7) 0.0934(4) -0.0671(5) 0.1087(19) Uani 1 1 d . . .
H12 H 0.9057 0.0252 -0.0659 0.130 Uiso 1 1 calc R . .
C13 C 0.9469(7) 0.1540(5) -0.1539(4) 0.1080(18) Uani 1 1 d . . .
H13 H 1.0045 0.1271 -0.2107 0.130 Uiso 1 1 calc R . .
C14 C 0.9202(6) 0.2538(5) -0.1566(4) 0.1031(17) Uani 1 1 d . . .
H14 H 0.9589 0.2954 -0.2154 0.124 Uiso 1 1 calc R . .
C15 C 0.8348(5) 0.2936(4) -0.0710(4) 0.0858(14) Uani 1 1 d . . .
H15 H 0.8171 0.3619 -0.0735 0.103 Uiso 1 1 calc R . .
C16 C 0.4900(4) 0.5933(3) 0.3473(3) 0.0643(10) Uani 1 1 d . . .
C17 C 0.6178(4) 0.5701(4) 0.3651(3) 0.0741(12) Uani 1 1 d . . .
H17 H 0.6288 0.5972 0.4155 0.089 Uiso 1 1 calc R . .
C18 C 0.7309(4) 0.5084(3) 0.3120(3) 0.0670(10) Uani 1 1 d . . .
C19 C 0.8706(4) 0.5016(3) 0.3240(3) 0.0685(11) Uani 1 1 d . . .
C20 C 0.9836(5) 0.4436(5) 0.2684(5) 0.114(2) Uani 1 1 d . . .
H20 H 0.9702 0.4053 0.2277 0.137 Uiso 1 1 calc R . .
C21 C 1.1149(5) 0.4410(6) 0.2718(5) 0.121(2) Uani 1 1 d . . .
H21 H 1.1889 0.4003 0.2344 0.145 Uiso 1 1 calc R . .
C22 C 1.1387(5) 0.4963(5) 0.3282(4) 0.0977(16) Uani 1 1 d . . .
H22 H 1.2287 0.4949 0.3290 0.117 Uiso 1 1 calc R . .
C23 C 1.0301(5) 0.5545(4) 0.3842(4) 0.0902(15) Uani 1 1 d . . .
H23 H 1.0454 0.5923 0.4245 0.108 Uiso 1 1 calc R . .
C24 C 0.8991(5) 0.5573(4) 0.3813(4) 0.0831(13) Uani 1 1 d . . .
H24 H 0.8261 0.5981 0.4193 0.100 Uiso 1 1 calc R . .
C25 C 0.3772(4) 0.6644(3) 0.4033(3) 0.0655(10) Uani 1 1 d . . .
C26 C 0.2742(4) 0.7139(3) 0.3606(4) 0.0751(12) Uani 1 1 d . . .
H26 H 0.2744 0.7005 0.2995 0.090 Uiso 1 1 calc R . .
C27 C 0.1696(5) 0.7840(4) 0.4097(4) 0.0904(15) Uani 1 1 d . . .
H27 H 0.1020 0.8186 0.3799 0.108 Uiso 1 1 calc R . .
C28 C 0.1659(5) 0.8020(4) 0.5007(5) 0.0995(17) Uani 1 1 d . . .
H28 H 0.0954 0.8482 0.5332 0.119 Uiso 1 1 calc R . .
C29 C 0.2656(6) 0.7521(5) 0.5445(4) 0.1022(17) Uani 1 1 d . . .
H29 H 0.2621 0.7641 0.6070 0.123 Uiso 1 1 calc R . .
C30 C 0.3725(5) 0.6834(4) 0.4960(4) 0.0848(13) Uani 1 1 d . . .
H30 H 0.4406 0.6504 0.5258 0.102 Uiso 1 1 calc R . .
C31 C 0.6023(5) 0.6450(4) 0.0127(4) 0.0844(14) Uani 1 1 d . . .
H31 H 0.5100 0.6408 0.0223 0.101 Uiso 1 1 calc R . .
C32 C 0.6602(5) 0.7179(4) -0.0593(4) 0.0860(14) Uani 1 1 d . . .
H32 H 0.6068 0.7620 -0.0960 0.103 Uiso 1 1 calc R . .
C33 C 0.7980(4) 0.7271(3) -0.0786(3) 0.0657(10) Uani 1 1 d . . .
C34 C 0.8680(5) 0.6577(4) -0.0218(4) 0.0967(17) Uani 1 1 d . . .
H34 H 0.9614 0.6588 -0.0318 0.116 Uiso 1 1 calc R . .
C35 C 0.8028(5) 0.5869(4) 0.0490(4) 0.0959(16) Uani 1 1 d . . .
H35 H 0.8549 0.5406 0.0851 0.115 Uiso 1 1 calc R . .
C36 C 0.8647(5) 0.8070(3) -0.1568(3) 0.0730(11) Uani 1 1 d . . .
C37 C 0.7946(6) 0.8746(5) -0.2134(5) 0.120(2) Uani 1 1 d . . .
H37 H 0.7025 0.8717 -0.2060 0.144 Uiso 1 1 calc R . .
C38 C 0.8614(7) 0.9476(5) -0.2820(6) 0.128(2) Uani 1 1 d . . .
H38 H 0.8109 0.9925 -0.3204 0.153 Uiso 1 1 calc R . .
C39 C 1.0549(6) 0.8936(4) -0.2436(5) 0.1044(18) Uani 1 1 d . . .
H39 H 1.1470 0.8981 -0.2529 0.125 Uiso 1 1 calc R . .
C40 C 0.9981(6) 0.8175(4) -0.1730(5) 0.1019(18) Uani 1 1 d . . .
H40 H 1.0514 0.7733 -0.1363 0.122 Uiso 1 1 calc R . .
O6 O 0.5539(7) 0.0082(4) 0.1487(6) 0.191(3) Uani 1 1 d D . .
S1 S 0.5998(4) -0.0915(3) 0.1164(3) 0.167(2) Uani 0.612(6) 1 d PD A 1
C41 C 0.456(2) -0.1454(16) 0.129(2) 0.192(9) Uani 0.612(6) 1 d PDU A 1
H41A H 0.3751 -0.1157 0.1764 0.288 Uiso 0.612(6) 1 calc PR A 1
H41B H 0.4732 -0.2152 0.1521 0.288 Uiso 0.612(6) 1 calc PR A 1
H41C H 0.4394 -0.1349 0.0644 0.288 Uiso 0.612(6) 1 calc PR A 1
C42 C 0.646(2) -0.1538(19) 0.2272(16) 0.235(11) Uani 0.612(6) 1 d PDU A 1
H42A H 0.7175 -0.2095 0.2108 0.353 Uiso 0.612(6) 1 calc PR A 1
H42B H 0.5661 -0.1762 0.2780 0.353 Uiso 0.612(6) 1 calc PR A 1
H42C H 0.6805 -0.1089 0.2521 0.353 Uiso 0.612(6) 1 calc PR A 1
S1A S 0.5136(7) -0.0948(5) 0.2110(5) 0.150(3) Uani 0.388(6) 1 d PD A 2
C41A C 0.423(3) -0.104(2) 0.128(3) 0.169(12) Uani 0.388(6) 1 d PDU A 2
H41D H 0.3269 -0.1047 0.1651 0.253 Uiso 0.388(6) 1 calc PR A 2
H41E H 0.4619 -0.1636 0.1000 0.253 Uiso 0.388(6) 1 calc PR A 2
H41F H 0.4324 -0.0477 0.0753 0.253 Uiso 0.388(6) 1 calc PR A 2
C42A C 0.658(2) -0.1923(15) 0.182(2) 0.156(9) Uani 0.388(6) 1 d PDU A 2
H42D H 0.7431 -0.1648 0.1546 0.235 Uiso 0.388(6) 1 calc PR A 2
H42E H 0.6485 -0.2256 0.1328 0.235 Uiso 0.388(6) 1 calc PR A 2
H42F H 0.6602 -0.2387 0.2419 0.235 Uiso 0.388(6) 1 calc PR A 2

loop_
_atom_site_aniso_label
_atom_site_aniso_U_11
_atom_site_aniso_U_22
_atom_site_aniso_U_33
_atom_site_aniso_U_23
_atom_site_aniso_U_13
_atom_site_aniso_U_12
V 0.0624(5) 0.0714(6) 0.0733(6) -0.0243(4) -0.0087(4) -0.0144(4)
O1 0.0699(18) 0.089(2) 0.082(2) -0.0255(16) -0.0175(15) -0.0190(16)
O2 0.0738(18) 0.078(2) 0.0689(18) -0.0253(14) -0.0056(14) -0.0209(15)
O3 0.0685(17) 0.0692(18) 0.0744(18) -0.0238(14) -0.0052(13) -0.0155(14)
O4 0.0538(16) 0.0798(19) 0.089(2) -0.0336(16) -0.0125(14) -0.0061(14)
O5 0.0556(16) 0.0748(18) 0.0809(18) -0.0278(15) -0.0092(13) -0.0072(14)
N1 0.069(2) 0.065(2) 0.073(2) -0.0222(17) -0.0195(17) -0.0048(17)
N2 0.086(3) 0.083(3) 0.092(3) -0.012(2) -0.005(2) -0.022(2)
C1 0.058(2) 0.071(3) 0.069(2) -0.022(2) -0.0215(19) -0.002(2)
C2 0.068(2) 0.064(2) 0.076(3) -0.013(2) -0.022(2) -0.006(2)
C3 0.059(2) 0.080(3) 0.062(2) -0.013(2) -0.0175(18) -0.009(2)
C4 0.067(3) 0.081(3) 0.076(3) -0.012(2) -0.019(2) -0.020(2)
C5 0.109(4) 0.095(4) 0.092(4) -0.010(3) 0.001(3) -0.028(3)
C6 0.150(6) 0.098(4) 0.117(5) -0.001(4) -0.020(5) -0.053(4)
C7 0.117(5) 0.131(6) 0.105(5) 0.014(4) -0.011(4) -0.053(5)
C8 0.119(5) 0.137(6) 0.106(5) -0.015(4) 0.020(4) -0.044(5)
C9 0.097(4) 0.098(4) 0.096(4) -0.016(3) 0.009(3) -0.023(3)
C10 0.065(2) 0.069(3) 0.072(3) -0.024(2) -0.015(2) -0.005(2)
C11 0.115(4) 0.076(3) 0.077(3) -0.028(2) -0.012(3) -0.006(3)
C12 0.136(5) 0.078(3) 0.104(4) -0.040(3) -0.020(4) 0.003(3)
C13 0.125(5) 0.101(4) 0.080(3) -0.037(3) -0.005(3) 0.003(4)
C14 0.112(4) 0.106(4) 0.073(3) -0.018(3) -0.006(3) -0.011(3)
C15 0.097(3) 0.078(3) 0.072(3) -0.022(2) -0.011(2) -0.006(3)
C16 0.058(2) 0.066(2) 0.068(2) -0.0171(19) -0.0146(18) -0.0096(19)
C17 0.060(2) 0.088(3) 0.078(3) -0.037(2) -0.017(2) -0.001(2)
C18 0.053(2) 0.067(2) 0.079(3) -0.014(2) -0.0135(19) -0.0102(19)
C19 0.061(2) 0.072(3) 0.072(3) -0.020(2) -0.016(2) -0.010(2)
C20 0.068(3) 0.140(5) 0.154(5) -0.087(4) -0.037(3) 0.013(3)
C21 0.058(3) 0.166(6) 0.150(6) -0.087(5) -0.025(3) 0.011(3)
C22 0.055(3) 0.126(5) 0.114(4) -0.024(3) -0.022(3) -0.018(3)
C23 0.073(3) 0.103(4) 0.105(4) -0.023(3) -0.027(3) -0.028(3)
C24 0.057(3) 0.098(3) 0.092(3) -0.031(3) -0.013(2) -0.008(2)
C25 0.051(2) 0.065(2) 0.078(3) -0.018(2) -0.0112(19) -0.0105(19)
C26 0.064(3) 0.075(3) 0.086(3) -0.027(2) -0.018(2) -0.003(2)
C27 0.075(3) 0.084(3) 0.114(4) -0.030(3) -0.033(3) 0.006(3)
C28 0.077(3) 0.097(4) 0.112(4) -0.045(3) -0.012(3) 0.015(3)
C29 0.086(3) 0.117(4) 0.100(4) -0.050(3) -0.018(3) 0.007(3)
C30 0.067(3) 0.093(3) 0.086(3) -0.028(3) -0.014(2) 0.004(2)
C31 0.064(3) 0.088(3) 0.107(4) -0.015(3) -0.026(3) -0.023(3)
C32 0.079(3) 0.094(3) 0.092(3) -0.003(3) -0.038(3) -0.021(3)
C33 0.064(2) 0.067(2) 0.068(2) -0.023(2) -0.0168(19) -0.004(2)
C34 0.057(3) 0.098(4) 0.120(4) 0.002(3) -0.016(3) -0.016(3)
C35 0.059(3) 0.106(4) 0.111(4) -0.002(3) -0.020(3) -0.013(3)
C36 0.069(3) 0.065(3) 0.084(3) -0.026(2) -0.018(2) -0.002(2)
C37 0.085(4) 0.119(5) 0.141(5) 0.033(4) -0.043(4) -0.027(4)
C38 0.109(5) 0.120(5) 0.142(6) 0.036(4) -0.054(4) -0.023(4)
C39 0.082(3) 0.104(4) 0.122(4) 0.008(4) -0.032(3) -0.028(3)
C40 0.086(4) 0.093(4) 0.126(5) 0.017(3) -0.048(3) -0.022(3)
O6 0.190(6) 0.121(4) 0.239(7) -0.063(4) 0.005(5) -0.055(4)
S1 0.175(4) 0.114(3) 0.171(4) -0.054(2) 0.040(3) -0.056(2)
C41 0.197(12) 0.179(12) 0.204(12) -0.047(9) -0.041(8) -0.051(9)
C42 0.229(13) 0.241(14) 0.238(14) -0.032(9) -0.088(9) -0.018(9)
S1A 0.161(5) 0.137(4) 0.138(5) -0.052(3) 0.017(4) -0.065(4)
C41A 0.164(14) 0.167(15) 0.182(15) -0.028(9) -0.053(9) -0.038(9)
C42A 0.166(12) 0.147(12) 0.159(12) -0.028(9) -0.053(9) -0.021(9)

loop_
_atom_type_symbol
_atom_type_description
_atom_type_scat_dispersion_real
_atom_type_scat_dispersion_imag
_atom_type_scat_source
C C 0.0033 0.0016 'International Tables Vol C Tables 4.2.6.8 and 6.1.1.4'
N N 0.0061 0.0033 'International Tables Vol C Tables 4.2.6.8 and 6.1.1.4'
O O 0.0106 0.0060 'International Tables Vol C Tables 4.2.6.8 and 6.1.1.4'
H H 0.0000 0.0000 'International Tables Vol C Tables 4.2.6.8 and 6.1.1.4'
V V 0.3005 0.5294 'International Tables Vol C Tables 4.2.6.8 and 6.1.1.4'
S S 0.1246 0.1234 'International Tables Vol C Tables 4.2.6.8 and 6.1.1.4'

loop_
_geom_angle_atom_site_label_1
_geom_angle_atom_site_label_2
_geom_angle_atom_site_label_3
_geom_angle
S1 O6 S1A 51.6(3)
O6 S1 C41 110.6(9)
O6 S1 C42 95.7(9)
C41 S1 C42 101.7(11)
O6 S1A C41A 91.2(12)
O6 S1A C42A 110.7(9)
C41A S1A C42A 100.7(12)
S1A C41A H41D 109.5
S1A C41A H41E 109.5
H41D C41A H41E 109.5
S1A C41A H41F 109.5
H41D C41A H41F 109.5
H41E C41A H41F 109.5
S1A C42A H42D 109.5
S1A C42A H42E 109.5
H42D C42A H42E 109.5
S1A C42A H42F 109.5
H42D C42A H42F 109.5
H42E C42A H42F 109.5
O1 V O3 98.84(14)
O1 V O2 98.03(15)
O3 V O2 87.84(12)
O1 V O4 94.63(14)
O3 V O4 166.53(12)
O2 V O4 90.24(13)
O1 V O5 174.30(14)
O3 V O5 84.16(12)
O2 V O5 86.90(12)
O4 V O5 82.43(11)
O1 V N1 91.63(15)
O3 V N1 86.69(12)
O2 V N1 169.53(13)
O4 V N1 93.01(13)
O5 V N1 83.67(13)
C16 O4 V 134.1(3)
C18 O5 V 131.5(3)
C1 O3 V 125.8(3)
C3 O2 V 125.9(3)
C31 N1 C35 114.6(4)
C31 N1 V 121.0(3)
C35 N1 V 124.3(3)
C26 C25 C30 119.0(4)
C26 C25 C16 118.6(4)
C30 C25 C16 122.4(4)
O4 C16 C17 124.3(4)
O4 C16 C25 115.1(4)
C17 C16 C25 120.4(4)
C1 C2 C3 125.6(4)
C1 C2 H2 117.2
C3 C2 H2 117.2
O5 C18 C17 123.5(4)
O5 C18 C19 116.6(4)
C17 C18 C19 119.7(4)
O3 C1 C2 123.6(4)
O3 C1 C10 114.6(4)
C2 C1 C10 121.8(4)
C16 C17 C18 123.8(4)
C16 C17 H17 118.1
C18 C17 H17 118.1
C34 C33 C32 115.2(4)
C34 C33 C36 122.9(4)
C32 C33 C36 122.0(4)
O2 C3 C2 123.6(4)
O2 C3 C4 115.0(4)
C2 C3 C4 121.4(4)
C24 C19 C20 115.9(4)
C24 C19 C18 124.1(4)
C20 C19 C18 119.8(4)
C37 C36 C40 116.1(5)
C37 C36 C33 122.3(4)
C40 C36 C33 121.6(4)
C39 N2 C38 114.3(5)
C27 C28 C29 120.1(5)
C27 C28 H28 120.0
C29 C28 H28 120.0
C15 C10 C11 118.0(4)
C15 C10 C1 119.4(4)
C11 C10 C1 122.6(4)
C25 C26 C27 119.9(5)
C25 C26 H26 120.0
C27 C26 H26 120.0
C10 C15 C14 121.3(5)
C10 C15 H15 119.4
C14 C15 H15 119.4
C5 C4 C9 117.5(5)
C5 C4 C3 122.4(4)
C9 C4 C3 120.1(5)
N1 C31 C32 124.3(4)
N1 C31 H31 117.9
C32 C31 H31 117.9
C13 C12 C11 121.3(5)
C13 C12 H12 119.4
C11 C12 H12 119.4
C25 C30 C29 120.0(5)
C25 C30 H30 120.0
C29 C30 H30 120.0
C23 C24 C19 122.3(5)
C23 C24 H24 118.8
C19 C24 H24 118.8
N1 C35 C34 124.4(5)
N1 C35 H35 117.8
C34 C35 H35 117.8
C35 C34 C33 120.8(4)
C35 C34 H34 119.6
C33 C34 H34 119.6
C24 C23 C22 119.9(5)
C24 C23 H23 120.1
C22 C23 H23 120.1
C12 C11 C10 119.9(5)
C12 C11 H11 120.0
C10 C11 H11 120.0
C22 C21 C20 121.0(5)
C22 C21 H21 119.5
C20 C21 H21 119.5
C28 C27 C26 120.5(5)
C28 C27 H27 119.7
C26 C27 H27 119.7
C31 C32 C33 120.6(4)
C31 C32 H32 119.7
C33 C32 H32 119.7
C4 C9 C8 120.7(6)
C4 C9 H9 119.6
C8 C9 H9 119.6
C4 C5 C6 120.1(6)
C4 C5 H5 120.0
C6 C5 H5 120.0
C13 C14 C15 119.9(5)
C13 C14 H14 120.0
C15 C14 H14 120.0
C14 C13 C12 119.6(5)
C14 C13 H13 120.2
C12 C13 H13 120.2
C6 C7 C8 117.3(6)
C6 C7 H7 121.4
C8 C7 H7 121.4
C36 C40 C39 120.1(5)
C36 C40 H40 120.0
C39 C40 H40 120.0
C21 C22 C23 119.4(5)
C21 C22 H22 120.3
C23 C22 H22 120.3
N2 C38 C37 125.7(5)
N2 C38 H38 117.2
C37 C38 H38 117.2
C21 C20 C19 121.5(5)
C21 C20 H20 119.3
C19 C20 H20 119.3
C36 C37 C38 119.1(5)
C36 C37 H37 120.4
C38 C37 H37 120.5
N2 C39 C40 124.8(5)
N2 C39 H39 117.6
C40 C39 H39 117.6
C7 C8 C9 122.6(7)
C7 C8 H8 118.7
C9 C8 H8 118.7
C28 C29 C30 120.4(5)
C28 C29 H29 119.8
C30 C29 H29 119.8
C7 C6 C5 121.6(7)
C7 C6 H6 119.2
C5 C6 H6 119.2

loop_
_geom_bond_atom_site_label_1
_geom_bond_atom_site_label_2
_geom_bond_distance
O6 S1 1.496(6)
O6 S1A 1.580(8)
S1 C41 1.754(13)
S1 C42 1.792(14)
C41 H41A 0.9600
C41 H41B 0.9600
C41 H41C 0.9600
C42 H42A 0.9600
C42 H42B 0.9600
C42 H42C 0.9600
S1A C41A 1.766(15)
S1A C42A 1.795(15)
C41A H41D 0.9600
C41A H41E 0.9600
C41A H41F 0.9600
C42A H42D 0.9600
C42A H42E 0.9600
C42A H42F 0.9600
V O1 1.590(3)
V O3 1.986(3)
V O2 1.991(3)
V O4 2.004(3)
V O5 2.115(3)
V N1 2.168(4)
O4 C16 1.284(5)
O5 C18 1.273(5)
O3 C1 1.273(5)
O2 C3 1.276(5)
N1 C31 1.328(6)
N1 C35 1.336(6)
C25 C26 1.383(6)
C25 C30 1.387(7)
C25 C16 1.486(6)
C16 C17 1.385(6)
C2 C1 1.381(6)
C2 C3 1.398(6)
C2 H2 0.9300
C18 C17 1.394(6)
C18 C19 1.489(6)
C1 C10 1.489(6)
C17 H17 0.9300
C33 C34 1.366(7)
C33 C32 1.386(6)
C33 C36 1.497(6)
C3 C4 1.495(6)
C19 C24 1.379(7)
C19 C20 1.380(7)
C36 C37 1.354(7)
C36 C40 1.355(7)
N2 C39 1.296(7)
N2 C38 1.305(7)
C28 C27 1.361(8)
C28 C29 1.366(8)
C28 H28 0.9300
C10 C15 1.381(6)
C10 C11 1.393(6)
C26 C27 1.399(6)
C26 H26 0.9300
C15 C14 1.392(7)
C15 H15 0.9300
C4 C5 1.363(7)
C4 C9 1.363(7)
C31 C32 1.359(7)
C31 H31 0.9300
C12 C13 1.371(8)
C12 C11 1.380(7)
C12 H12 0.9300
C30 C29 1.394(7)
C30 H30 0.9300
C24 C23 1.361(6)
C24 H24 0.9300
C35 C34 1.360(7)
C35 H35 0.9300
C34 H34 0.9300
C23 C22 1.361(8)
C23 H23 0.9300
C11 H11 0.9300
C21 C22 1.338(8)
C21 C20 1.366(7)
C21 H21 0.9300
C27 H27 0.9300
C32 H32 0.9300
C9 C8 1.371(8)
C9 H9 0.9300
C5 C6 1.404(8)
C5 H5 0.9300
C14 C13 1.359(8)
C14 H14 0.9300
C13 H13 0.9300
C7 C6 1.341(10)
C7 C8 1.343(10)
C7 H7 0.9300
C40 C39 1.377(7)
C40 H40 0.9300
C22 H22 0.9300
C38 C37 1.376(8)
C38 H38 0.9300
C20 H20 0.9300
C37 H37 0.9300
C39 H39 0.9300
C8 H8 0.9300
C29 H29 0.9300
C6 H6 0.9300
